data_4501739
loop_
_publ_author_name
'Clark, Thomas E.'
'Martin, Adam'
'Makha, Mohamed'
'Sobolev, Alexandre N.'
'Su, Dian'
'Rohrs, Henry W.'
'Gross, Michael L.'
'Raston, Colin L.'

_publ_section_title
;
 Layered Calcium Structures of p-Phosphonic Acid O-Methyl-Calix[6]arene.
;
_journal_issue 7
_journal_name_full 'Crystal growth &amp; design'
_journal_page_first 3211
_journal_page_last 3217
_journal_paper_doi 10.1021/cg1003484
_journal_volume 10
_journal_year 2010
_chemical_formula_moiety 'C72 H102 O24 P6, H2 O'
_chemical_formula_sum 'C72 H104 O25 P6'
_chemical_formula_weight 1555.37
_chemical_name_systematic
; 
 ? 
;
_space_group_IT_number 15
_symmetry_cell_setting monoclinic
_symmetry_Int_Tables_number 15
_symmetry_space_group_name_Hall '-C 2yc'
_symmetry_space_group_name_H-M 'C 1 2/c 1'
_atom_sites_solution_hydrogens geom
_atom_sites_solution_primary direct
_atom_sites_solution_secondary difmap
_audit_creation_method SHELXL-97
_cell_angle_alpha 90.0
_cell_angle_beta 123.113(1)
_cell_angle_gamma 90.0
_cell_formula_units_Z 8
_cell_length_a 40.464(5)
_cell_length_b 17.430(2)
_cell_length_c 27.483(4)
_cell_measurement_reflns_used 8948
_cell_measurement_temperature 153(2)
_cell_measurement_theta_max 24.71
_cell_measurement_theta_min 2.24
_cell_volume 16235(4)
_computing_cell_refinement 'Bruker SAINT'
_computing_data_collection 'Bruker SMART'
_computing_data_reduction 'Bruker SAINT'
_computing_molecular_graphics 'Bruker SHELXTL, v. 5.1'
_computing_publication_material 'Bruker SHELXTL, v. 5.1'
_computing_structure_refinement 'Bruker SHELXTL, v. 5.1'
_computing_structure_solution 'Bruker SHELXTL, v. 5.1'
_diffrn_ambient_temperature 153(2)
_diffrn_measured_fraction_theta_full 0.970
_diffrn_measured_fraction_theta_max 0.970
_diffrn_measurement_device_type 'Bruker AXS CCD'
_diffrn_measurement_method '\w scans'
_diffrn_radiation_monochromator graphite
_diffrn_radiation_source 'sealed tube'
_diffrn_radiation_type MoK\a
_diffrn_radiation_wavelength 0.71073
_diffrn_reflns_av_R_equivalents 0.0311
_diffrn_reflns_av_sigmaI/netI 0.0339
_diffrn_reflns_limit_h_max 47
_diffrn_reflns_limit_h_min -47
_diffrn_reflns_limit_k_max 20
_diffrn_reflns_limit_k_min -20
_diffrn_reflns_limit_l_max 32
_diffrn_reflns_limit_l_min -32
_diffrn_reflns_number 49484
_diffrn_reflns_theta_full 25.00
_diffrn_reflns_theta_max 25.00
_diffrn_reflns_theta_min 1.76
_exptl_absorpt_coefficient_mu 0.205
_exptl_absorpt_correction_T_max 0.9410
_exptl_absorpt_correction_T_min 0.8868
_exptl_absorpt_correction_type multi-scan
_exptl_absorpt_process_details 'SADABS - Bruker area detector absorption corrections'
_exptl_crystal_colour colorless
_exptl_crystal_density_diffrn 1.273
_exptl_crystal_density_meas ?
_exptl_crystal_density_method 'not measured'
_exptl_crystal_description prism
_exptl_crystal_F_000 6608
_exptl_crystal_size_max 0.60
_exptl_crystal_size_mid 0.40
_exptl_crystal_size_min 0.30
_refine_diff_density_max 2.062
_refine_diff_density_min -1.680
_refine_diff_density_rms 0.126
_refine_ls_extinction_method none
_refine_ls_goodness_of_fit_ref 1.041
_refine_ls_hydrogen_treatment constr
_refine_ls_matrix_type full
_refine_ls_number_parameters 816
_refine_ls_number_reflns 13879
_refine_ls_number_restraints 113
_refine_ls_restrained_S_all 1.046
_refine_ls_R_factor_all 0.1856
_refine_ls_R_factor_gt 0.1489
_refine_ls_shift/su_max 0.112
_refine_ls_shift/su_mean 0.004
_refine_ls_structure_factor_coef Fsqd
_refine_ls_weighting_details 'calc w=1/[\s^2^(Fo^2^)+(0.1500P)^2^+190.0000P] where P=(Fo^2^+2Fc^2^)/3'
_refine_ls_weighting_scheme calc
_refine_ls_wR_factor_gt 0.3559
_refine_ls_wR_factor_ref 0.3880
_reflns_number_gt 9507
_reflns_number_total 13879
_reflns_threshold_expression >2sigma(I)
_cod_data_source_file cg1003484_si_001.cif
_cod_data_source_block tc025
_cod_depositor_comments
;
The following automatic conversions were performed:

'_symmetry_cell_setting' value 'Monoclinic' changed to 'monoclinic'
according to /home/saulius/struct/CIF-dictionaries/cif_core.dic
dictionary named 'cif_core.dic' version 2.4.2 from 2011-04-26.

Automatic conversion script
Id: cif_fix_values 1715 2011-07-08 13:25:40Z adriana 

The following automatic conversions were performed:

'_exptl_crystal_density_meas' value 'not measured' was changed to '?'
- the value is perceived as not measured.

Automatic conversion script
Id: cif_fix_values 3008 2015-01-20 13:52:24Z robertas 
;
_cod_original_sg_symbol_H-M 'C 2/c'
_cod_database_code 4501739

loop_
_symmetry_equiv_pos_as_xyz
'x, y, z'
'-x, y, -z+1/2'
'x+1/2, y+1/2, z'
'-x+1/2, y+1/2, -z+1/2'
'-x, -y, -z'
'x, -y, z-1/2'
'-x+1/2, -y+1/2, -z'
'x+1/2, -y+1/2, z-1/2'

loop_
_atom_site_label
_atom_site_type_symbol
_atom_site_fract_x
_atom_site_fract_y
_atom_site_fract_z
_atom_site_U_iso_or_equiv
_atom_site_adp_type
_atom_site_occupancy
_atom_site_symmetry_multiplicity
_atom_site_calc_flag
_atom_site_refinement_flags
_atom_site_disorder_assembly
_atom_site_disorder_group
O1 O 0.19465(15) 0.5227(3) 0.1046(2) 0.0632(13) Uani 1 1 d . . .
C11 C 0.19612(19) 0.4665(4) 0.1411(3) 0.0518(16) Uani 1 1 d . . .
C12 C 0.22403(19) 0.4084(4) 0.1596(3) 0.0568(17) Uani 1 1 d . . .
C13 C 0.2227(2) 0.3495(4) 0.1922(3) 0.0589(18) Uani 1 1 d . . .
H13 H 0.2415 0.3093 0.2051 0.071 Uiso 1 1 calc R . .
C14 C 0.1949(2) 0.3474(4) 0.2064(3) 0.0582(18) Uani 1 1 d . A .
C15 C 0.1675(2) 0.4060(4) 0.1878(3) 0.0541(16) Uani 1 1 d . . .
H15 H 0.1484 0.4049 0.1976 0.065 Uiso 1 1 calc R . .
C16 C 0.1676(2) 0.4670(4) 0.1546(3) 0.0550(17) Uani 1 1 d . . .
C17 C 0.2155(3) 0.5918(5) 0.1341(4) 0.080(3) Uani 1 1 d . . .
H17A H 0.2132 0.6290 0.1057 0.120 Uiso 1 1 calc R . .
H17B H 0.2433 0.5798 0.1622 0.120 Uiso 1 1 calc R . .
H17C H 0.2040 0.6136 0.1546 0.120 Uiso 1 1 calc R . .
P1 P 0.19420(6) 0.27272(12) 0.25039(9) 0.0707(6) Uani 1 1 d D . .
O11 O 0.15532(17) 0.2565(6) 0.2376(5) 0.056(3) Uiso 0.50 1 d PD A 1
O12 O 0.2152(4) 0.1997(6) 0.2474(6) 0.0734(19) Uiso 0.50 1 d PD A 1
C121 C 0.1959(5) 0.1624(13) 0.1908(7) 0.118(6) Uiso 0.50 1 d PD A 1
H12A H 0.1870 0.2013 0.1598 0.142 Uiso 0.50 1 calc PR A 1
H12B H 0.1725 0.1334 0.1833 0.142 Uiso 0.50 1 calc PR A 1
C122 C 0.2249(7) 0.1094(12) 0.1912(10) 0.125(6) Uiso 0.50 1 d PD A 1
H12E H 0.2134 0.0872 0.1524 0.188 Uiso 0.50 1 calc PR A 1
H12F H 0.2315 0.0683 0.2194 0.188 Uiso 0.50 1 calc PR A 1
H12G H 0.2489 0.1379 0.2021 0.188 Uiso 0.50 1 calc PR A 1
O13 O 0.2224(3) 0.3046(9) 0.3133(3) 0.095(5) Uiso 0.50 1 d PD A 1
C131 C 0.2303(3) 0.2643(8) 0.3648(5) 0.060(3) Uiso 0.50 1 d PD A 1
H13A H 0.2306 0.2083 0.3594 0.072 Uiso 0.50 1 calc PR A 1
H13B H 0.2094 0.2760 0.3722 0.072 Uiso 0.50 1 calc PR A 1
C132 C 0.2694(4) 0.2903(10) 0.4147(4) 0.077(3) Uiso 0.50 1 d PD A 1
H13E H 0.2754 0.2639 0.4501 0.115 Uiso 0.50 1 calc PR A 1
H13F H 0.2687 0.3458 0.4198 0.115 Uiso 0.50 1 calc PR A 1
H13G H 0.2898 0.2784 0.4071 0.115 Uiso 0.50 1 calc PR A 1
O11' O 0.2256(2) 0.2969(6) 0.3102(3) 0.056(3) Uiso 0.50 1 d PD A 2
O12' O 0.2095(4) 0.1989(6) 0.2350(6) 0.0734(19) Uiso 0.50 1 d PD A 2
C12' C 0.1783(4) 0.1422(9) 0.2050(7) 0.118(6) Uiso 0.50 1 d PD A 2
H12C H 0.1643 0.1494 0.1625 0.142 Uiso 0.50 1 calc PRD A 2
H12D H 0.1591 0.1478 0.2164 0.142 Uiso 0.50 1 calc PR A 2
C12" C 0.1967(7) 0.0646(7) 0.2215(12) 0.125(6) Uiso 0.50 1 d PD A 2
H12H H 0.1794 0.0276 0.1914 0.188 Uiso 0.50 1 calc PR A 2
H12I H 0.2007 0.0493 0.2586 0.188 Uiso 0.50 1 calc PR A 2
H12J H 0.2223 0.0660 0.2253 0.188 Uiso 0.50 1 calc PR A 2
O13' O 0.15362(19) 0.2712(10) 0.2448(5) 0.095(5) Uiso 0.50 1 d PD A 2
C13' C 0.1251(3) 0.2425(8) 0.1864(5) 0.060(3) Uiso 0.50 1 d PD A 2
H13C H 0.1263 0.1858 0.1856 0.072 Uiso 0.50 1 calc PR A 2
H13D H 0.1309 0.2636 0.1584 0.072 Uiso 0.50 1 calc PR A 2
C13" C 0.0853(2) 0.2680(10) 0.1712(6) 0.077(3) Uiso 0.50 1 d PD A 2
H13H H 0.0653 0.2507 0.1318 0.115 Uiso 0.50 1 calc PR A 2
H13I H 0.0847 0.3241 0.1730 0.115 Uiso 0.50 1 calc PR A 2
H13J H 0.0798 0.2458 0.1988 0.115 Uiso 0.50 1 calc PR A 2
C1 C 0.2549(2) 0.4088(5) 0.1440(4) 0.075(2) Uani 1 1 d . B .
H1A H 0.2808 0.4228 0.1789 0.090 Uiso 1 1 calc R . .
H1B H 0.2478 0.4484 0.1140 0.090 Uiso 1 1 calc R . .
O2 O 0.19423(14) 0.3479(3) 0.0382(3) 0.092(2) Uani 1 1 d D . .
C21 C 0.2279(2) 0.3036(4) 0.0689(4) 0.064(2) Uani 1 1 d . B .
C22 C 0.22918(18) 0.2326(4) 0.0470(3) 0.0525(17) Uani 1 1 d . . .
C23 C 0.2628(2) 0.1884(4) 0.0806(3) 0.0561(17) Uani 1 1 d . B .
H23 H 0.2644 0.1390 0.0674 0.067 Uiso 1 1 calc R . .
C24 C 0.2945(2) 0.2161(4) 0.1339(3) 0.0569(17) Uani 1 1 d . . .
C25 C 0.2918(2) 0.2882(5) 0.1533(3) 0.0603(18) Uani 1 1 d . B .
H25 H 0.3133 0.3073 0.1892 0.072 Uiso 1 1 calc R . .
C26 C 0.2586(2) 0.3317(5) 0.1214(4) 0.0627(19) Uani 1 1 d . . .
C27 C 0.1938(5) 0.4076(8) 0.0015(7) 0.076(3) Uiso 0.50 1 d PD B 1
H27A H 0.2210 0.4230 0.0160 0.114 Uiso 0.50 1 calc PR B 1
H27B H 0.1791 0.4519 0.0021 0.114 Uiso 0.50 1 calc PR B 1
H27C H 0.1811 0.3884 -0.0383 0.114 Uiso 0.50 1 calc PR B 1
C27' C 0.1520(2) 0.3386(10) 0.0070(7) 0.076(3) Uiso 0.50 1 d PD B 2
H27D H 0.1456 0.2987 0.0257 0.114 Uiso 0.50 1 calc PR B 2
H27E H 0.1418 0.3237 -0.0332 0.114 Uiso 0.50 1 calc PR B 2
H27F H 0.1399 0.3872 0.0072 0.114 Uiso 0.50 1 calc PR B 2
P2 P 0.33831(7) 0.16067(15) 0.17702(10) 0.0843(8) Uani 1 1 d D B .
O21 O 0.3621(2) 0.1819(4) 0.2378(2) 0.117(3) Uani 1 1 d D . .
O22 O 0.3263(2) 0.0745(3) 0.1618(4) 0.150(4) Uani 1 1 d D . .
C221 C 0.3094(5) 0.0464(10) 0.1934(6) 0.158(6) Uiso 1 1 d D B .
H22A H 0.3000 0.0900 0.2058 0.189 Uiso 1 1 calc R . .
H22B H 0.3296 0.0181 0.2285 0.189 Uiso 1 1 calc R . .
C222 C 0.2759(6) -0.0053(13) 0.1543(10) 0.263(12) Uiso 1 1 d D . .
H22C H 0.2638 -0.0244 0.1747 0.395 Uiso 1 1 calc R B .
H22D H 0.2856 -0.0487 0.1428 0.395 Uiso 1 1 calc R . .
H22E H 0.2562 0.0231 0.1195 0.395 Uiso 1 1 calc R . .
O23 O 0.3584(2) 0.1617(7) 0.1418(3) 0.160(5) Uani 1 1 d D . .
C231 C 0.3888(5) 0.1079(8) 0.1507(9) 0.196(8) Uiso 1 1 d D B .
H23A H 0.3766 0.0599 0.1289 0.235 Uiso 1 1 calc R . .
H23B H 0.4064 0.0952 0.1924 0.235 Uiso 1 1 calc R . .
C232 C 0.4117(5) 0.1452(13) 0.1294(10) 0.224(10) Uiso 1 1 d D . .
H23C H 0.4325 0.1103 0.1349 0.336 Uiso 1 1 calc R B .
H23D H 0.4237 0.1926 0.1512 0.336 Uiso 1 1 calc R . .
H23E H 0.3940 0.1573 0.0880 0.336 Uiso 1 1 calc R . .
C2 C 0.1957(2) 0.2028(5) -0.0128(3) 0.065(2) Uani 1 1 d . B .
H2A H 0.1717 0.2338 -0.0263 0.078 Uiso 1 1 calc R . .
H2B H 0.2034 0.2096 -0.0411 0.078 Uiso 1 1 calc R . .
O3 O 0.15842(16) 0.1476(3) 0.0433(3) 0.0726(15) Uani 1 1 d D . .
C31 C 0.1680(2) 0.0951(4) 0.0168(3) 0.0530(16) Uani 1 1 d . B .
C32 C 0.16006(19) 0.0168(4) 0.0193(3) 0.0538(17) Uani 1 1 d . . .
C33 C 0.1708(2) -0.0370(5) -0.0071(3) 0.0612(19) Uani 1 1 d . C .
H33 H 0.1654 -0.0898 -0.0060 0.073 Uiso 1 1 calc R . .
C34 C 0.1892(2) -0.0145(5) -0.0351(3) 0.0629(19) Uani 1 1 d . . .
C35 C 0.1964(2) 0.0633(5) -0.0374(3) 0.068(2) Uani 1 1 d . B .
H35 H 0.2085 0.0788 -0.0572 0.082 Uiso 1 1 calc R . .
C36 C 0.18622(19) 0.1187(5) -0.0114(3) 0.0570(18) Uani 1 1 d . . .
C37 C 0.1264(4) 0.2022(9) 0.0145(7) 0.078(3) Uiso 0.50 1 d PD C 1
H37A H 0.1140 0.1988 -0.0276 0.117 Uiso 0.50 1 calc PR C 1
H37B H 0.1366 0.2541 0.0278 0.117 Uiso 0.50 1 calc PR C 1
H37C H 0.1067 0.1905 0.0239 0.117 Uiso 0.50 1 calc PR C 1
C37' C 0.1800(5) 0.1528(11) 0.1055(3) 0.078(3) Uiso 0.50 1 d PD C 2
H37D H 0.2015 0.1150 0.1226 0.117 Uiso 0.50 1 calc PR C 2
H37E H 0.1623 0.1424 0.1186 0.117 Uiso 0.50 1 calc PR C 2
H37F H 0.1911 0.2045 0.1177 0.117 Uiso 0.50 1 calc PR C 2
P3 P 0.20420(8) -0.08575(16) -0.06667(11) 0.0838(7) Uani 1 1 d D C .
O31 O 0.1893(2) -0.1617(3) -0.0667(3) 0.124(3) Uani 1 1 d D . .
O32 O 0.1947(2) -0.0547(4) -0.1260(2) 0.116(2) Uiso 1 1 d D . .
C321 C 0.1531(3) -0.0676(18) -0.1694(6) 0.281(14) Uiso 1 1 d D C .
H32A H 0.1367 -0.0337 -0.1619 0.338 Uiso 1 1 calc R . .
H32B H 0.1460 -0.1215 -0.1680 0.338 Uiso 1 1 calc R . .
C322 C 0.1461(6) -0.0502(15) -0.2275(4) 0.240(11) Uiso 1 1 d D . .
H32C H 0.1179 -0.0557 -0.2575 0.360 Uiso 1 1 calc R C .
H32D H 0.1613 -0.0860 -0.2354 0.360 Uiso 1 1 calc R . .
H32E H 0.1545 0.0025 -0.2277 0.360 Uiso 1 1 calc R . .
O33 O 0.24955(15) -0.0795(5) -0.0398(4) 0.125(3) Uiso 1 1 d D . .
C331 C 0.2758(5) -0.1054(14) 0.0198(5) 0.218(9) Uiso 1 1 d D C .
H33A H 0.2657 -0.1537 0.0261 0.262 Uiso 1 1 calc R . .
H33B H 0.2774 -0.0663 0.0471 0.262 Uiso 1 1 calc R . .
C332 C 0.3155(4) -0.118(2) 0.0300(11) 0.36(2) Uiso 1 1 d D . .
H33C H 0.3338 -0.1359 0.0700 0.543 Uiso 1 1 calc R C .
H33D H 0.3253 -0.0703 0.0238 0.543 Uiso 1 1 calc R . .
H33E H 0.3136 -0.1574 0.0030 0.543 Uiso 1 1 calc R . .
C3 C 0.1392(2) -0.0067(4) 0.0485(3) 0.0547(17) Uani 1 1 d . C .
H3A H 0.1538 0.0141 0.0885 0.066 Uiso 1 1 calc R . .
H3B H 0.1395 -0.0634 0.0513 0.066 Uiso 1 1 calc R . .
O4 O 0.10302(13) 0.0419(3) 0.10732(18) 0.0518(11) Uani 1 1 d . . .
C41 C 0.07997(19) 0.0456(4) 0.0472(3) 0.0457(15) Uani 1 1 d . C .
C42 C 0.04189(19) 0.0769(4) 0.0192(3) 0.0463(15) Uani 1 1 d . . .
C43 C 0.0200(2) 0.0811(4) -0.0404(3) 0.0500(16) Uani 1 1 d . . .
H43 H -0.0057 0.1029 -0.0601 0.060 Uiso 1 1 calc R . .
C44 C 0.0349(2) 0.0536(4) -0.0723(3) 0.0533(17) Uani 1 1 d . . .
C45 C 0.0729(2) 0.0242(4) -0.0438(3) 0.0507(16) Uani 1 1 d . C .
H45 H 0.0830 0.0059 -0.0658 0.061 Uiso 1 1 calc R . .
C46 C 0.09639(19) 0.0211(4) 0.0164(3) 0.0469(15) Uani 1 1 d . . .
C47 C 0.0997(3) -0.0297(5) 0.1299(3) 0.069(2) Uani 1 1 d . . .
H47A H 0.1165 -0.0288 0.1724 0.104 Uiso 1 1 calc R . .
H47B H 0.1081 -0.0716 0.1152 0.104 Uiso 1 1 calc R . .
H47C H 0.0722 -0.0378 0.1175 0.104 Uiso 1 1 calc R . .
P4 P 0.00450(6) 0.05224(16) -0.15001(9) 0.0761(7) Uani 1 1 d D . .
O41 O -0.02799(15) 0.1072(4) -0.1744(3) 0.105(2) Uani 1 1 d D . .
O42 O 0.03242(15) 0.0574(4) -0.1729(2) 0.0897(19) Uani 1 1 d D . .
C421 C 0.0504(3) 0.1308(4) -0.1701(5) 0.104(3) Uani 1 1 d D . .
H42A H 0.0540 0.1615 -0.1372 0.125 Uiso 1 1 calc R . .
H42B H 0.0333 0.1599 -0.2064 0.125 Uiso 1 1 calc R . .
C422 C 0.0894(2) 0.1160(7) -0.1619(6) 0.127(5) Uani 1 1 d D . .
H42C H 0.1022 0.1649 -0.1591 0.191 Uiso 1 1 calc R . .
H42D H 0.0856 0.0867 -0.1951 0.191 Uiso 1 1 calc R . .
H42E H 0.1060 0.0865 -0.1261 0.191 Uiso 1 1 calc R . .
O43 O -0.0089(2) -0.0352(3) -0.1640(3) 0.134(4) Uani 1 1 d D . .
C431 C -0.0355(6) -0.0724(9) -0.2194(4) 0.225(10) Uiso 1 1 d D . .
H43A H -0.0248 -0.0692 -0.2442 0.270 Uiso 1 1 calc R . .
H43B H -0.0616 -0.0469 -0.2398 0.270 Uiso 1 1 calc R . .
C432 C -0.0396(7) -0.1542(8) -0.2077(10) 0.246(11) Uiso 1 1 d D . .
H43C H -0.0578 -0.1804 -0.2445 0.369 Uiso 1 1 calc R . .
H43D H -0.0499 -0.1567 -0.1828 0.369 Uiso 1 1 calc R . .
H43E H -0.0137 -0.1792 -0.1882 0.369 Uiso 1 1 calc R . .
C4 C 0.0263(2) 0.1057(4) 0.0550(3) 0.0529(16) Uani 1 1 d . D .
H4A H 0.0489 0.1160 0.0950 0.064 Uiso 1 1 calc R . .
H4B H 0.0101 0.0649 0.0571 0.064 Uiso 1 1 calc R . .
O5 O 0.05657(13) 0.2473(3) 0.0415(2) 0.0585(12) Uani 1 1 d D . .
C51 C 0.0173(2) 0.2457(4) 0.0239(3) 0.0546(17) Uani 1 1 d . D .
C52 C -0.0054(2) 0.3103(4) -0.0015(3) 0.0551(17) Uani 1 1 d . . .
C53 C -0.0444(2) 0.3097(4) -0.0181(3) 0.0620(19) Uani 1 1 d . D .
H53 H -0.0603 0.3540 -0.0358 0.074 Uiso 1 1 calc R . .
C54 C -0.0607(2) 0.2448(4) -0.0090(3) 0.0619(19) Uani 1 1 d . . .
C55 C -0.0375(2) 0.1796(4) 0.0143(3) 0.0546(17) Uani 1 1 d . D .
H55 H -0.0487 0.1346 0.0192 0.065 Uiso 1 1 calc R . .
C56 C 0.0015(2) 0.1783(4) 0.0308(3) 0.0507(16) Uani 1 1 d . . .
C57 C 0.0837(4) 0.2532(9) 0.1040(3) 0.067(3) Uiso 0.50 1 d PD D 1
H57A H 0.0689 0.2519 0.1226 0.100 Uiso 0.50 1 calc PR D 1
H57B H 0.0983 0.3017 0.1135 0.100 Uiso 0.50 1 calc PR D 1
H57C H 0.1023 0.2102 0.1180 0.100 Uiso 0.50 1 calc PR D 1
C57' C 0.0701(5) 0.2495(9) 0.0021(6) 0.067(3) Uiso 0.50 1 d PD D 2
H57D H 0.0474 0.2453 -0.0381 0.100 Uiso 0.50 1 calc PR D 2
H57E H 0.0882 0.2067 0.0108 0.100 Uiso 0.50 1 calc PR D 2
H57F H 0.0838 0.2981 0.0071 0.100 Uiso 0.50 1 calc PR D 2
P5 P -0.11035(6) 0.24791(13) -0.02729(10) 0.0724(6) Uani 1 1 d D D .
O51 O -0.1226(4) 0.1824(5) -0.0084(5) 0.118(4) Uiso 0.50 1 d PD D 1
O52 O -0.1385(3) 0.2767(5) -0.0916(2) 0.071(2) Uiso 0.50 1 d PD D 1
C521 C -0.1378(4) 0.2371(12) -0.1376(6) 0.077(3) Uiso 0.50 1 d PD D 1
H52A H -0.1246 0.1867 -0.1235 0.092 Uiso 0.50 1 calc PR D 1
H52B H -0.1231 0.2678 -0.1501 0.092 Uiso 0.50 1 calc PR D 1
C522 C -0.1794(5) 0.2263(11) -0.1871(5) 0.077(4) Uiso 0.50 1 d PD D 1
H52E H -0.1798 0.1998 -0.2188 0.116 Uiso 0.50 1 calc PR D 1
H52F H -0.1922 0.2765 -0.2007 0.116 Uiso 0.50 1 calc PR D 1
H52G H -0.1936 0.1955 -0.1743 0.116 Uiso 0.50 1 calc PR D 1
O53 O -0.1204(3) 0.3302(3) -0.0162(4) 0.0550(18) Uiso 0.50 1 d PD D 1
C531 C -0.0944(6) 0.3577(10) 0.0435(6) 0.128(6) Uiso 0.50 1 d PD D 1
H53A H -0.0682 0.3706 0.0511 0.153 Uiso 0.50 1 calc PR D 1
H53B H -0.0909 0.3172 0.0712 0.153 Uiso 0.50 1 calc PR D 1
C532 C -0.1126(7) 0.4267(10) 0.0510(8) 0.125(6) Uiso 0.50 1 d PD D 1
H53E H -0.0984 0.4400 0.0923 0.188 Uiso 0.50 1 calc PR D 1
H53F H -0.1403 0.4160 0.0365 0.188 Uiso 0.50 1 calc PR D 1
H53G H -0.1111 0.4696 0.0292 0.188 Uiso 0.50 1 calc PR D 1
O51' O -0.1217(5) 0.3282(4) -0.0296(5) 0.118(4) Uiso 0.50 1 d PD D 2
O52' O -0.1357(3) 0.1996(5) -0.0840(3) 0.071(2) Uiso 0.50 1 d PD D 2
C52' C -0.1443(5) 0.2338(11) -0.1380(5) 0.077(3) Uiso 0.50 1 d PD D 2
H52C H -0.1215 0.2272 -0.1419 0.092 Uiso 0.50 1 calc PR D 2
H52D H -0.1496 0.2893 -0.1385 0.092 Uiso 0.50 1 calc PR D 2
C52" C -0.1797(5) 0.1940(11) -0.1865(3) 0.077(4) Uiso 0.50 1 d PD D 2
H52H H -0.1863 0.2157 -0.2237 0.116 Uiso 0.50 1 calc PR D 2
H52I H -0.2021 0.2011 -0.1822 0.116 Uiso 0.50 1 calc PR D 2
H52J H -0.1741 0.1392 -0.1855 0.116 Uiso 0.50 1 calc PR D 2
O53' O -0.1120(3) 0.1944(5) 0.0177(4) 0.0550(18) Uiso 0.50 1 d PD D 2
C53' C -0.1046(8) 0.2262(10) 0.0717(6) 0.128(6) Uiso 0.50 1 d PD D 2
H53C H -0.1299 0.2393 0.0674 0.153 Uiso 0.50 1 calc PR D 2
H53D H -0.0886 0.2734 0.0820 0.153 Uiso 0.50 1 calc PR D 2
C53" C -0.0832(8) 0.1673(14) 0.1180(5) 0.125(6) Uiso 0.50 1 d PD D 2
H53H H -0.0780 0.1873 0.1548 0.188 Uiso 0.50 1 calc PR D 2
H53I H -0.0581 0.1550 0.1222 0.188 Uiso 0.50 1 calc PR D 2
H53J H -0.0993 0.1208 0.1074 0.188 Uiso 0.50 1 calc PR D 2
C5 C 0.0122(2) 0.3820(4) -0.0093(3) 0.0610(18) Uani 1 1 d . D .
H5A H 0.0286 0.3678 -0.0246 0.073 Uiso 1 1 calc R . .
H5B H -0.0094 0.4156 -0.0384 0.073 Uiso 1 1 calc R . .
O6 O 0.0879(2) 0.4491(4) 0.0287(4) 0.117(3) Uani 1 1 d D . .
C61 C 0.0735(2) 0.4584(4) 0.0630(4) 0.0587(18) Uani 1 1 d . D .
C62 C 0.0964(2) 0.5007(4) 0.1142(3) 0.0584(18) Uani 1 1 d . . .
C63 C 0.0824(2) 0.5114(5) 0.1488(3) 0.0636(19) Uani 1 1 d . E .
H63 H 0.0972 0.5409 0.1833 0.076 Uiso 1 1 calc R . .
C64 C 0.0462(2) 0.4792(5) 0.1340(4) 0.070(2) Uani 1 1 d . . .
C65 C 0.0246(2) 0.4373(5) 0.0841(3) 0.0623(19) Uani 1 1 d . D .
H65 H 0.0002 0.4154 0.0746 0.075 Uiso 1 1 calc R . .
C66 C 0.0373(2) 0.4260(4) 0.0471(3) 0.0571(18) Uani 1 1 d . . .
C67 C 0.1010(6) 0.3834(8) 0.0120(9) 0.092(4) Uiso 0.50 1 d PD E 1
H67A H 0.1063 0.3409 0.0387 0.138 Uiso 0.50 1 calc PR E 1
H67B H 0.1251 0.3963 0.0136 0.138 Uiso 0.50 1 calc PR E 1
H67C H 0.0804 0.3681 -0.0276 0.138 Uiso 0.50 1 calc PR E 1
C67' C 0.0825(6) 0.4972(10) -0.0178(7) 0.092(4) Uiso 0.50 1 d PD E 2
H67D H 0.0727 0.5475 -0.0155 0.138 Uiso 0.50 1 calc PR E 2
H67E H 0.0634 0.4733 -0.0552 0.138 Uiso 0.50 1 calc PR E 2
H67F H 0.1078 0.5034 -0.0143 0.138 Uiso 0.50 1 calc PR E 2
P6 P 0.02876(10) 0.4913(3) 0.18001(15) 0.1239(13) Uani 1 1 d D E .
O61 O -0.01249(19) 0.4704(7) 0.1538(6) 0.110(3) Uiso 0.50 1 d PD E 1
O62 O 0.0582(4) 0.4443(10) 0.2364(5) 0.123(4) Uiso 0.50 1 d PD E 1
C621 C 0.0733(11) 0.3672(14) 0.2401(14) 0.215(14) Uiso 0.50 1 d PD E 1
H62A H 0.0820 0.3618 0.2129 0.258 Uiso 0.50 1 calc PR E 1
H62B H 0.0524 0.3288 0.2297 0.258 Uiso 0.50 1 calc PR E 1
C622 C 0.1072(11) 0.355(2) 0.3009(17) 0.254(17) Uiso 0.50 1 d PD E 1
H62E H 0.1185 0.3038 0.3043 0.381 Uiso 0.50 1 calc PR E 1
H62F H 0.0981 0.3582 0.3274 0.381 Uiso 0.50 1 calc PR E 1
H62G H 0.1274 0.3940 0.3112 0.381 Uiso 0.50 1 calc PR E 1
O63 O 0.0397(4) 0.5725(5) 0.2094(6) 0.126(4) Uiso 0.50 1 d PD E 1
C631 C 0.0237(11) 0.6397(6) 0.1719(9) 0.151 Uiso 0.50 1 d PD E 1
H63A H -0.0037 0.6295 0.1390 0.151 Uiso 0.50 1 calc PR E 1
H63B H 0.0398 0.6522 0.1560 0.151 Uiso 0.50 1 calc PR E 1
C632 C 0.0242(12) 0.7047(8) 0.2075(16) 0.189 Uiso 0.50 1 d PD E 1
H63E H 0.0117 0.7497 0.1826 0.189 Uiso 0.50 1 calc PR E 1
H63F H 0.0516 0.7170 0.2380 0.189 Uiso 0.50 1 calc PR E 1
H63G H 0.0098 0.6902 0.2253 0.189 Uiso 0.50 1 calc PR E 1
O61' O -0.0007(3) 0.4309(6) 0.1661(6) 0.110(3) Uiso 0.50 1 d PD E 2
O62' O 0.0100(5) 0.5740(5) 0.1648(8) 0.123(4) Uiso 0.50 1 d PD E 2
C62' C 0.0339(9) 0.6429(14) 0.179(2) 0.215(14) Uiso 0.50 1 d PD E 2
H62C H 0.0535 0.6363 0.1687 0.258 Uiso 0.50 1 calc PR E 2
H62D H 0.0482 0.6531 0.2215 0.258 Uiso 0.50 1 calc PR E 2
C62" C 0.0071(16) 0.7081(8) 0.146(2) 0.254(17) Uiso 0.50 1 d PD E 2
H62H H 0.0227 0.7545 0.1531 0.381 Uiso 0.50 1 calc PR E 2
H62I H -0.0109 0.7166 0.1591 0.381 Uiso 0.50 1 calc PR E 2
H62J H -0.0082 0.6959 0.1046 0.381 Uiso 0.50 1 calc PR E 2
O63' O 0.0619(4) 0.4951(10) 0.2462(3) 0.126(4) Uiso 0.50 1 d PD E 2
C63' C 0.0775(9) 0.4397(14) 0.2933(10) 0.151 Uiso 0.50 1 d PD E 2
H63C H 0.1067 0.4393 0.3155 0.151 Uiso 0.50 1 calc PR E 2
H63D H 0.0679 0.3876 0.2776 0.151 Uiso 0.50 1 calc PR E 2
C63" C 0.0639(12) 0.462(2) 0.3319(11) 0.189 Uiso 0.50 1 d PD E 2
H63H H 0.0752 0.4274 0.3652 0.189 Uiso 0.50 1 calc PR E 2
H63I H 0.0350 0.4598 0.3101 0.189 Uiso 0.50 1 calc PR E 2
H63J H 0.0725 0.5150 0.3457 0.189 Uiso 0.50 1 calc PR E 2
C6 C 0.1369(2) 0.5302(4) 0.1322(4) 0.0632(19) Uani 1 1 d . E .
H6A H 0.1350 0.5551 0.0984 0.076 Uiso 1 1 calc R . .
H6B H 0.1456 0.5695 0.1628 0.076 Uiso 1 1 calc R . .
O1W O -0.1082(2) 0.1586(5) -0.2205(4) 0.124(3) Uani 1 1 d . . .
H2W H -0.1129 0.2059 -0.2314 0.186 Uiso 1 1 d . . .
H1W H -0.0837 0.1505 -0.2080 0.186 Uiso 1 1 d . . .

loop_
_atom_site_aniso_label
_atom_site_aniso_U_11
_atom_site_aniso_U_22
_atom_site_aniso_U_33
_atom_site_aniso_U_23
_atom_site_aniso_U_13
_atom_site_aniso_U_12
O1 0.064(3) 0.052(3) 0.076(3) 0.010(2) 0.040(3) -0.010(2)
C11 0.043(3) 0.049(4) 0.055(4) 0.002(3) 0.021(3) -0.012(3)
C12 0.040(3) 0.052(4) 0.066(4) -0.003(3) 0.021(3) -0.011(3)
C13 0.042(4) 0.053(4) 0.063(4) 0.005(3) 0.017(3) 0.000(3)
C14 0.053(4) 0.052(4) 0.053(4) 0.004(3) 0.018(3) -0.004(3)
C15 0.054(4) 0.052(4) 0.056(4) 0.004(3) 0.030(3) -0.006(3)
C16 0.049(4) 0.046(4) 0.061(4) 0.001(3) 0.024(3) -0.007(3)
C17 0.067(5) 0.055(5) 0.111(7) 0.000(4) 0.044(5) -0.022(4)
P1 0.0746(14) 0.0632(13) 0.0566(12) 0.0138(10) 0.0245(11) -0.0030(10)
C1 0.057(5) 0.058(5) 0.111(7) -0.006(4) 0.047(5) -0.009(4)
O2 0.036(3) 0.074(4) 0.134(6) 0.015(4) 0.026(3) -0.004(3)
C21 0.046(4) 0.059(5) 0.094(6) 0.019(4) 0.043(4) 0.000(3)
C22 0.039(3) 0.065(4) 0.056(4) 0.017(3) 0.027(3) -0.006(3)
C23 0.060(4) 0.061(4) 0.054(4) 0.012(3) 0.036(4) 0.006(3)
C24 0.059(4) 0.065(5) 0.046(4) 0.004(3) 0.028(3) 0.000(3)
C25 0.063(4) 0.070(5) 0.055(4) 0.005(4) 0.037(4) 0.000(4)
C26 0.049(4) 0.067(5) 0.082(5) 0.010(4) 0.042(4) -0.007(3)
P2 0.0792(15) 0.0792(16) 0.0566(13) 0.0011(11) 0.0128(11) 0.0188(12)
O21 0.103(5) 0.125(6) 0.067(4) -0.010(4) 0.011(4) 0.025(5)
O22 0.113(7) 0.132(8) 0.129(7) 0.022(6) 0.018(6) 0.031(6)
O23 0.120(6) 0.259(12) 0.098(6) 0.038(7) 0.057(5) 0.116(8)
C2 0.051(4) 0.080(5) 0.066(5) 0.021(4) 0.033(4) -0.005(4)
O3 0.068(3) 0.062(3) 0.099(4) 0.015(3) 0.052(3) -0.001(3)
C31 0.047(4) 0.063(4) 0.047(4) 0.002(3) 0.024(3) -0.008(3)
C32 0.044(4) 0.066(4) 0.047(4) 0.002(3) 0.022(3) -0.015(3)
C33 0.056(4) 0.071(5) 0.055(4) -0.002(4) 0.029(4) -0.016(4)
C34 0.057(4) 0.083(5) 0.055(4) -0.001(4) 0.035(4) -0.015(4)
C35 0.058(4) 0.099(6) 0.052(4) 0.003(4) 0.034(4) -0.025(4)
C36 0.041(3) 0.074(5) 0.049(4) 0.013(3) 0.020(3) -0.010(3)
P3 0.0892(17) 0.1037(19) 0.0791(16) -0.0094(13) 0.0592(14) -0.0190(14)
O31 0.185(8) 0.108(6) 0.146(7) -0.052(5) 0.135(7) -0.061(6)
C3 0.052(4) 0.062(4) 0.053(4) 0.012(3) 0.031(3) -0.006(3)
O4 0.056(3) 0.056(3) 0.042(2) 0.003(2) 0.025(2) -0.009(2)
C41 0.053(4) 0.044(3) 0.042(3) 0.000(3) 0.026(3) -0.015(3)
C42 0.052(4) 0.041(3) 0.050(4) 0.002(3) 0.031(3) -0.012(3)
C43 0.046(4) 0.050(4) 0.050(4) 0.000(3) 0.024(3) -0.013(3)
C44 0.054(4) 0.060(4) 0.042(4) 0.001(3) 0.024(3) -0.016(3)
C45 0.053(4) 0.056(4) 0.049(4) 0.000(3) 0.032(3) -0.014(3)
C46 0.047(3) 0.047(4) 0.047(4) 0.003(3) 0.026(3) -0.012(3)
C47 0.079(5) 0.074(5) 0.055(4) 0.012(4) 0.036(4) -0.009(4)
P4 0.0611(12) 0.116(2) 0.0438(11) 0.0033(11) 0.0240(10) -0.0121(12)
O41 0.072(4) 0.166(7) 0.059(4) 0.022(4) 0.025(3) 0.015(4)
O42 0.082(4) 0.129(6) 0.053(3) 0.000(3) 0.034(3) -0.019(4)
C421 0.089(7) 0.107(8) 0.101(8) 0.027(6) 0.043(6) -0.019(6)
C422 0.087(8) 0.188(14) 0.104(9) 0.004(9) 0.051(7) -0.020(8)
O43 0.135(7) 0.173(8) 0.063(4) -0.028(4) 0.034(4) -0.102(6)
C4 0.064(4) 0.045(4) 0.057(4) 0.001(3) 0.038(4) -0.006(3)
O5 0.045(3) 0.060(3) 0.061(3) 0.000(2) 0.023(2) -0.014(2)
C51 0.053(4) 0.051(4) 0.052(4) -0.002(3) 0.024(3) -0.012(3)
C52 0.056(4) 0.047(4) 0.058(4) 0.002(3) 0.028(3) -0.007(3)
C53 0.061(4) 0.046(4) 0.070(5) 0.011(3) 0.030(4) -0.004(3)
C54 0.051(4) 0.060(4) 0.068(5) -0.001(4) 0.029(4) -0.009(3)
C55 0.057(4) 0.048(4) 0.059(4) -0.002(3) 0.032(4) -0.012(3)
C56 0.052(4) 0.046(4) 0.049(4) 0.000(3) 0.024(3) -0.008(3)
P5 0.0553(12) 0.0751(14) 0.0852(16) -0.0074(12) 0.0375(11) -0.0137(10)
C5 0.061(4) 0.049(4) 0.067(5) 0.010(3) 0.031(4) -0.006(3)
O6 0.133(6) 0.117(6) 0.150(7) -0.061(5) 0.109(6) -0.076(5)
C61 0.065(4) 0.042(4) 0.083(5) 0.008(3) 0.049(4) -0.004(3)
C62 0.052(4) 0.046(4) 0.077(5) 0.016(4) 0.034(4) 0.000(3)
C63 0.052(4) 0.067(5) 0.060(4) 0.002(4) 0.023(4) -0.002(4)
C64 0.053(4) 0.092(6) 0.068(5) 0.005(4) 0.035(4) -0.004(4)
C65 0.047(4) 0.070(5) 0.068(5) 0.013(4) 0.031(4) -0.001(3)
C66 0.052(4) 0.043(4) 0.074(5) 0.015(3) 0.033(4) 0.000(3)
P6 0.103(2) 0.189(4) 0.112(2) -0.044(2) 0.079(2) -0.051(2)
C6 0.048(4) 0.047(4) 0.090(6) 0.007(4) 0.035(4) -0.003(3)
O1W 0.098(5) 0.128(6) 0.157(7) 0.060(6) 0.077(5) 0.025(5)

loop_
_atom_type_symbol
_atom_type_description
_atom_type_scat_dispersion_real
_atom_type_scat_dispersion_imag
_atom_type_scat_source
C C 0.0033 0.0016 'International Tables Vol C Tables 4.2.6.8 and 6.1.1.4'
H H 0.0000 0.0000 'International Tables Vol C Tables 4.2.6.8 and 6.1.1.4'
O O 0.0106 0.0060 'International Tables Vol C Tables 4.2.6.8 and 6.1.1.4'
P P 0.1023 0.0942 'International Tables Vol C Tables 4.2.6.8 and 6.1.1.4'

loop_
_geom_angle_atom_site_label_1
_geom_angle_atom_site_label_2
_geom_angle_atom_site_label_3
_geom_angle
C11 O1 C17 113.9(6)
O1 C11 C12 119.2(6)
O1 C11 C16 118.5(6)
C12 C11 C16 122.2(6)
C13 C12 C11 117.8(7)
C13 C12 C1 120.9(7)
C11 C12 C1 121.3(7)
C12 C13 C14 122.0(7)
C15 C14 C13 119.3(7)
C15 C14 P1 118.8(6)
C13 C14 P1 121.9(6)
C14 C15 C16 120.9(7)
C11 C16 C15 117.8(6)
C11 C16 C6 120.7(6)
C15 C16 C6 121.5(7)
O11 P1 O11' 119.0(7)
O11 P1 O12 112.4(5)
O11' P1 O12 97.4(7)
O11 P1 O13 112.4(5)
O11' P1 O13 8.2(8)
O12 P1 O13 105.0(8)
O11 P1 O13' 12.6(8)
O11' P1 O13' 109.3(4)
O12 P1 O13' 123.7(9)
O13 P1 O13' 102.0(8)
O11 P1 O12' 108.1(8)
O11' P1 O12' 107.6(4)
O12 P1 O12' 10.5(9)
O13 P1 O12' 115.4(8)
O13' P1 O12' 120.2(8)
O11 P1 C14 113.4(5)
O11' P1 C14 102.8(5)
O12 P1 C14 110.4(6)
O13 P1 C14 102.5(6)
O13' P1 C14 110.5(7)
O12' P1 C14 105.0(6)
C121 O12 P1 115.5(10)
O12 C121 C122 107.8(5)
C131 O13 P1 123.1(10)
O13 C131 C132 107.9(5)
C12' O12' P1 111.0(10)
O12' C12' C12" 108.0(5)
C13' O13' P1 105.7(8)
O13' C13' C13" 106.9(5)
C12 C1 C26 112.9(6)
C21 O2 C27' 138.9(9)
C21 O2 C27 117.5(9)
C27' O2 C27 96.2(11)
O2 C21 C26 117.8(8)
O2 C21 C22 119.4(7)
C26 C21 C22 122.8(7)
C23 C22 C21 117.5(7)
C23 C22 C2 119.6(7)
C21 C22 C2 122.9(7)
C22 C23 C24 120.5(7)
C25 C24 C23 119.5(7)
C25 C24 P2 119.5(6)
C23 C24 P2 121.1(6)
C26 C25 C24 120.7(8)
C25 C26 C21 118.9(8)
C25 C26 C1 120.6(8)
C21 C26 C1 120.4(7)
O21 P2 O23 117.8(4)
O21 P2 O22 117.9(4)
O23 P2 O22 92.1(6)
O21 P2 C24 114.9(4)
O23 P2 C24 104.2(4)
O22 P2 C24 106.9(4)
C221 O22 P2 110.1(10)
O22 C221 C222 108.2(5)
C231 O23 P2 124.4(8)
O23 C231 C232 107.7(5)
C36 C2 C22 112.7(6)
C31 O3 C37' 121.1(9)
C31 O3 C37 125.9(9)
C37' O3 C37 113.0(11)
O3 C31 C36 119.7(7)
O3 C31 C32 119.2(6)
C36 C31 C32 121.2(7)
C33 C32 C31 118.7(6)
C33 C32 C3 121.4(6)
C31 C32 C3 119.9(7)
C32 C33 C34 120.9(7)
C33 C34 C35 119.2(8)
C33 C34 P3 119.8(6)
C35 C34 P3 121.0(6)
C36 C35 C34 121.6(7)
C35 C36 C31 118.4(7)
C35 C36 C2 120.5(6)
C31 C36 C2 121.1(7)
O31 P3 O32 116.8(4)
O31 P3 O33 116.3(4)
O32 P3 O33 91.5(5)
O31 P3 C34 112.3(4)
O32 P3 C34 108.1(4)
O33 P3 C34 110.0(4)
C321 O32 P3 108.7(8)
O32 C321 C322 107.7(5)
C331 O33 P3 117.2(10)
O33 C331 C332 108.0(5)
C32 C3 C46 113.2(5)
C41 O4 C47 113.2(5)
O4 C41 C42 119.6(6)
O4 C41 C46 118.3(6)
C42 C41 C46 122.0(6)
C43 C42 C41 118.3(6)
C43 C42 C4 122.1(6)
C41 C42 C4 119.6(6)
C42 C43 C44 120.9(7)
C45 C44 C43 120.0(6)
C45 C44 P4 119.7(5)
C43 C44 P4 120.2(5)
C46 C45 C44 120.8(6)
C45 C46 C41 117.9(6)
C45 C46 C3 121.3(6)
C41 C46 C3 120.7(6)
O41 P4 O42 116.4(3)
O41 P4 O43 114.5(3)
O42 P4 O43 100.6(4)
O41 P4 C44 113.5(4)
O42 P4 C44 107.5(3)
O43 P4 C44 102.9(3)
C421 O42 P4 118.7(5)
O42 C421 C422 108.3(5)
C431 O43 P4 129.9(8)
O43 C431 C432 108.0(5)
C42 C4 C56 113.6(6)
C51 O5 C57 113.3(8)
C51 O5 C57' 124.5(8)
C57 O5 C57' 121.9(10)
C52 C51 O5 118.6(6)
C52 C51 C56 121.9(7)
O5 C51 C56 119.4(6)
C51 C52 C53 119.0(6)
C51 C52 C5 120.9(6)
C53 C52 C5 120.0(6)
C52 C53 C54 120.7(7)
C55 C54 C53 118.7(7)
C55 C54 P5 121.8(6)
C53 C54 P5 119.5(6)
C54 C55 C56 121.7(6)
C51 C56 C55 117.7(6)
C51 C56 C4 121.1(6)
C55 C56 C4 121.2(6)
O51 P5 O51' 127.5(11)
O51 P5 O52' 76.5(6)
O51' P5 O52' 116.9(5)
O51 P5 O53 118.4(5)
O51' P5 O53 12.5(6)
O52' P5 O53 126.1(6)
O51 P5 O52 118.3(5)
O51' P5 O52 68.1(5)
O52' P5 O52 51.3(5)
O53 P5 O52 79.7(5)
O51 P5 O53' 23.8(5)
O51' P5 O53' 116.9(5)
O52' P5 O53' 100.2(5)
O53 P5 O53' 105.2(6)
O52 P5 O53' 139.0(5)
O51 P5 C54 115.3(7)
O51' P5 C54 108.6(8)
O52' P5 C54 106.8(5)
O53 P5 C54 110.2(5)
O52 P5 C54 109.8(5)
O53' P5 C54 106.5(4)
C521 O52 P5 118.6(9)
O52 C521 C522 107.8(5)
C531 O53 P5 114.5(6)
O53 C531 C532 108.4(5)
C52' O52' P5 117.1(8)
O52' C52' C52" 107.3(5)
C53' O53' P5 120.2(10)
O53' C53' C53" 108.0(5)
C66 C5 C52 112.2(6)
C61 O6 C67 133.3(11)
C61 O6 C67' 129.0(11)
C67 O6 C67' 94.9(13)
O6 C61 C66 120.4(7)
O6 C61 C62 117.5(7)
C66 C61 C62 122.0(7)
C63 C62 C61 118.6(7)
C63 C62 C6 120.9(7)
C61 C62 C6 120.4(7)
C62 C63 C64 120.6(8)
C65 C64 C63 120.0(7)
C65 C64 P6 119.6(6)
C63 C64 P6 120.4(7)
C64 C65 C66 121.4(7)
C65 C66 C61 117.4(7)
C65 C66 C5 120.7(6)
C61 C66 C5 121.8(7)
O61 P6 O61' 31.6(6)
O61 P6 O63' 127.5(9)
O61' P6 O63' 113.0(5)
O61 P6 O63 113.9(5)
O61' P6 O63 137.5(9)
O63' P6 O63 62.7(9)
O61 P6 O62 113.8(6)
O61' P6 O62 87.4(8)
O63' P6 O62 33.9(8)
O63 P6 O62 96.6(9)
O61 P6 O62' 80.9(7)
O61' P6 O62' 112.3(5)
O63' P6 O62' 104.6(10)
O63 P6 O62' 43.2(7)
O62 P6 O62' 137.2(10)
O61 P6 C64 114.5(7)
O61' P6 C64 108.2(7)
O63' P6 C64 114.4(7)
O63 P6 C64 111.5(7)
O62 P6 C64 105.0(7)
O62' P6 C64 104.1(7)
C621 O62 P6 127.8(18)
O62 C621 C622 107.9(5)
C631 O63 P6 118.0(8)
O63 C631 C632 107.8(5)
C62' O62' P6 122.0(17)
O62' C62' C62" 108.0(5)
C63' O63' P6 133.3(18)
O63' C63' C63" 107.9(5)
C16 C6 C62 112.6(6)

loop_
_geom_bond_atom_site_label_1
_geom_bond_atom_site_label_2
_geom_bond_distance
O1 C11 1.379(8)
O1 C17 1.439(9)
C11 C12 1.391(10)
C11 C16 1.391(10)
C12 C13 1.382(10)
C12 C1 1.526(11)
C13 C14 1.378(11)
C14 C15 1.383(10)
C14 P1 1.788(7)
C15 C16 1.402(9)
C16 C6 1.517(10)
P1 O11 1.440(4)
P1 O11' 1.487(4)
P1 O12 1.558(5)
P1 O13 1.562(5)
P1 O13' 1.564(5)
P1 O12' 1.583(5)
O12 C121 1.457(5)
C121 C122 1.489(5)
O13 C131 1.453(5)
C131 C132 1.490(5)
O12' C12' 1.453(5)
C12' C12" 1.490(5)
O13' C13' 1.460(5)
C13' C13" 1.494(5)
C1 C26 1.521(11)
O2 C21 1.380(9)
O2 C27' 1.442(5)
O2 C27 1.442(5)
C21 C26 1.381(11)
C21 C22 1.390(11)
C22 C23 1.388(10)
C22 C2 1.541(10)
C23 C24 1.404(10)
C24 C25 1.392(11)
C24 P2 1.785(8)
C25 C26 1.364(11)
P2 O21 1.447(4)
P2 O23 1.566(4)
P2 O22 1.564(4)
O22 C221 1.452(5)
C221 C222 1.488(5)
O23 C231 1.459(5)
C231 C232 1.489(5)
C2 C36 1.520(11)
O3 C31 1.353(9)
O3 C37' 1.436(5)
O3 C37 1.446(5)
C31 C36 1.392(9)
C31 C32 1.412(10)
C32 C33 1.392(11)
C32 C3 1.507(9)
C33 C34 1.388(10)
C34 C35 1.396(11)
C34 P3 1.799(9)
C35 C36 1.391(11)
P3 O31 1.456(4)
P3 O32 1.554(4)
P3 O33 1.563(4)
O32 C321 1.454(5)
C321 C322 1.492(5)
O33 C331 1.454(5)
C331 C332 1.488(5)
C3 C46 1.530(9)
O4 C41 1.386(7)
O4 C47 1.434(8)
C41 C42 1.404(9)
C41 C46 1.396(9)
C42 C43 1.374(9)
C42 C4 1.513(9)
C43 C44 1.393(10)
C44 C45 1.388(10)
C44 P4 1.790(7)
C45 C46 1.389(9)
P4 O41 1.460(4)
P4 O42 1.567(4)
P4 O43 1.592(4)
O42 C421 1.453(5)
C421 C422 1.489(5)
O43 C431 1.452(5)
C431 C432 1.489(5)
C4 C56 1.523(9)
O5 C51 1.386(8)
O5 C57 1.451(5)
O5 C57' 1.455(5)
C51 C52 1.378(10)
C51 C56 1.398(9)
C52 C53 1.383(10)
C52 C5 1.510(9)
C53 C54 1.399(10)
C54 C55 1.387(10)
C54 P5 1.787(8)
C55 C56 1.386(10)
P5 O51 1.448(5)
P5 O51' 1.463(5)
P5 O52' 1.564(4)
P5 O53 1.565(4)
P5 O52 1.572(4)
P5 O53' 1.578(4)
O52 C521 1.454(5)
C521 C522 1.489(5)
O53 C531 1.462(5)
C531 C532 1.482(5)
O52' C52' 1.454(5)
C52' C52" 1.492(5)
O53' C53' 1.454(5)
C53' C53" 1.490(5)
C5 C66 1.517(11)
O6 C61 1.361(10)
O6 C67 1.437(5)
O6 C67' 1.441(5)
C61 C66 1.398(10)
C61 C62 1.399(11)
C62 C63 1.359(11)
C62 C6 1.523(9)
C63 C64 1.404(11)
C64 C65 1.368(12)
C64 P6 1.766(9)
C65 C66 1.385(11)
P6 O61 1.457(5)
P6 O61' 1.475(5)
P6 O63' 1.565(5)
P6 O63 1.568(5)
P6 O62 1.573(5)
P6 O62' 1.576(5)
O62 C621 1.456(5)
C621 C622 1.490(5)
O63 C631 1.458(5)
C631 C632 1.489(5)
O62' C62' 1.456(5)
C62' C62" 1.489(5)
O63' C63' 1.455(5)
C63' C63" 1.490(5)

loop_
_geom_hbond_atom_site_label_D
_geom_hbond_atom_site_label_H
_geom_hbond_atom_site_label_A
_geom_hbond_distance_DH
_geom_hbond_distance_HA
_geom_hbond_distance_DA
_geom_hbond_angle_DHA
_geom_hbond_site_symmetry_A
O1W H2W O21 0.86 2.15 2.997(10) 166.8 8_455
O1W H1W O41 0.86 2.06 2.905(9) 167.2 .

loop_
_geom_torsion_atom_site_label_1
_geom_torsion_atom_site_label_2
_geom_torsion_atom_site_label_3
_geom_torsion_atom_site_label_4
_geom_torsion
C17 O1 C11 C12 -97.1(8)
C17 O1 C11 C16 87.6(8)
O1 C11 C12 C13 -174.8(6)
C16 C11 C12 C13 0.3(10)
O1 C11 C12 C1 4.6(10)
C16 C11 C12 C1 179.7(7)
C11 C12 C13 C14 -0.1(11)
C1 C12 C13 C14 -179.5(7)
C12 C13 C14 C15 -0.2(11)
C12 C13 C14 P1 -178.1(6)
C13 C14 C15 C16 0.2(11)
P1 C14 C15 C16 178.1(5)
O1 C11 C16 C15 174.8(6)
C12 C11 C16 C15 -0.4(10)
O1 C11 C16 C6 -3.0(10)
C12 C11 C16 C6 -178.2(7)
C14 C15 C16 C11 0.1(10)
C14 C15 C16 C6 177.9(7)
C15 C14 P1 O11 31.6(8)
C13 C14 P1 O11 -150.4(7)
C15 C14 P1 O11' -98.2(7)
C13 C14 P1 O11' 79.7(7)
C15 C14 P1 O12 158.8(7)
C13 C14 P1 O12 -23.3(9)
C15 C14 P1 O13 -89.7(8)
C13 C14 P1 O13 88.2(8)
C15 C14 P1 O13' 18.4(8)
C13 C14 P1 O13' -163.7(7)
C15 C14 P1 O12' 149.4(7)
C13 C14 P1 O12' -32.7(8)
O11 P1 O12 C121 62.1(17)
O11' P1 O12 C121 -172.2(15)
O13 P1 O12 C121 -175.4(15)
O13' P1 O12 C121 68.6(18)
O12' P1 O12 C121 -5(5)
C14 P1 O12 C121 -65.6(16)
P1 O12 C121 C122 163.9(17)
O11 P1 O13 C131 55.7(15)
O11' P1 O13 C131 -89(6)
O12 P1 O13 C131 -66.8(15)
O13' P1 O13 C131 63.3(16)
O12' P1 O13 C131 -68.8(15)
C14 P1 O13 C131 177.8(12)
P1 O13 C131 C132 155.4(13)
O11 P1 O12' C12' 8.5(13)
O11' P1 O12' C12' 138.2(10)
O12 P1 O12' C12' 125(6)
O13 P1 O12' C12' 135.2(10)
O13' P1 O12' C12' 12.3(13)
C14 P1 O12' C12' -112.8(10)
P1 O12' C12' C12" -147.6(15)
O11 P1 O13' C13' -35(4)
O11' P1 O13' C13' -176.5(11)
O12 P1 O13' C13' -63.1(15)
O13 P1 O13' C13' 179.5(11)
O12' P1 O13' C13' -51.4(14)
C14 P1 O13' C13' 71.0(12)
P1 O13' C13' C13" -158.6(12)
C13 C12 C1 C26 46.7(11)
C11 C12 C1 C26 -132.7(8)
C27' O2 C21 C26 -134.6(14)
C27 O2 C21 C26 84.0(12)
C27' O2 C21 C22 43.8(17)
C27 O2 C21 C22 -97.6(11)
O2 C21 C22 C23 -177.0(6)
C26 C21 C22 C23 1.3(10)
O2 C21 C22 C2 4.5(10)
C26 C21 C22 C2 -177.2(6)
C21 C22 C23 C24 -1.7(10)
C2 C22 C23 C24 176.9(6)
C22 C23 C24 C25 0.7(10)
C22 C23 C24 P2 -178.8(5)
C23 C24 C25 C26 0.7(11)
P2 C24 C25 C26 -179.8(6)
C24 C25 C26 C21 -1.0(11)
C24 C25 C26 C1 177.0(7)
O2 C21 C26 C25 178.4(6)
C22 C21 C26 C25 0.0(11)
O2 C21 C26 C1 0.3(10)
C22 C21 C26 C1 -178.0(7)
C12 C1 C26 C25 -111.3(8)
C12 C1 C26 C21 66.7(10)
C25 C24 P2 O21 21.0(8)
C23 C24 P2 O21 -159.4(6)
C25 C24 P2 O23 -109.4(7)
C23 C24 P2 O23 70.2(8)
C25 C24 P2 O22 153.9(7)
C23 C24 P2 O22 -26.6(8)
O21 P2 O22 C221 50.3(10)
O23 P2 O22 C221 173.5(9)
C24 P2 O22 C221 -80.9(9)
P2 O22 C221 C222 141.2(15)
O21 P2 O23 C231 69.1(14)
O22 P2 O23 C231 -54.2(13)
C24 P2 O23 C231 -162.3(12)
P2 O23 C231 C232 -156.3(14)
C23 C22 C2 C36 44.4(9)
C21 C22 C2 C36 -137.2(7)
C37' O3 C31 C36 -107.7(11)
C37 O3 C31 C36 73.4(12)
C37' O3 C31 C32 71.2(11)
C37 O3 C31 C32 -107.7(11)
O3 C31 C32 C33 -178.7(6)
C36 C31 C32 C33 0.1(10)
O3 C31 C32 C3 3.1(10)
C36 C31 C32 C3 -178.0(6)
C31 C32 C33 C34 0.4(11)
C3 C32 C33 C34 178.5(7)
C32 C33 C34 C35 -1.0(11)
C32 C33 C34 P3 177.9(6)
C33 C34 C35 C36 1.2(12)
P3 C34 C35 C36 -177.7(6)
C34 C35 C36 C31 -0.7(11)
C34 C35 C36 C2 177.8(7)
O3 C31 C36 C35 178.9(6)
C32 C31 C36 C35 0.0(10)
O3 C31 C36 C2 0.3(10)
C32 C31 C36 C2 -178.5(6)
C22 C2 C36 C35 -108.4(8)
C22 C2 C36 C31 70.1(9)
C33 C34 P3 O31 9.0(8)
C35 C34 P3 O31 -172.1(7)
C33 C34 P3 O32 139.2(7)
C35 C34 P3 O32 -41.8(8)
C33 C34 P3 O33 -122.2(7)
C35 C34 P3 O33 56.7(8)
O31 P3 O32 C321 46.7(16)
O33 P3 O32 C321 167.4(15)
C34 P3 O32 C321 -81.0(15)
P3 O32 C321 C322 -170.2(18)
O31 P3 O33 C331 -56.7(14)
O32 P3 O33 C331 -177.8(13)
C34 P3 O33 C331 72.4(13)
P3 O33 C331 C332 162(2)
C33 C32 C3 C46 -111.3(8)
C31 C32 C3 C46 66.8(8)
C47 O4 C41 C42 93.4(7)
C47 O4 C41 C46 -89.8(7)
O4 C41 C42 C43 178.8(5)
C46 C41 C42 C43 2.1(9)
O4 C41 C42 C4 -0.6(8)
C46 C41 C42 C4 -177.3(6)
C41 C42 C43 C44 1.0(9)
C4 C42 C43 C44 -179.5(6)
C42 C43 C44 C45 -2.3(10)
C42 C43 C44 P4 174.8(5)
C43 C44 C45 C46 0.4(10)
P4 C44 C45 C46 -176.7(5)
C44 C45 C46 C41 2.6(9)
C44 C45 C46 C3 -176.3(6)
O4 C41 C46 C45 179.3(5)
C42 C41 C46 C45 -4.0(9)
O4 C41 C46 C3 -1.8(9)
C42 C41 C46 C3 174.9(6)
C32 C3 C46 C45 36.1(9)
C32 C3 C46 C41 -142.8(6)
C45 C44 P4 O41 -159.6(5)
C43 C44 P4 O41 23.2(7)
C45 C44 P4 O42 -29.5(7)
C43 C44 P4 O42 153.4(5)
C45 C44 P4 O43 76.2(6)
C43 C44 P4 O43 -101.0(6)
O41 P4 O42 C421 53.6(7)
O43 P4 O42 C421 177.8(6)
C44 P4 O42 C421 -74.9(7)
P4 O42 C421 C422 149.1(7)
O41 P4 O43 C431 53.1(16)
O42 P4 O43 C431 -72.5(16)
C44 P4 O43 C431 176.7(15)
P4 O43 C431 C432 -176.8(14)
C43 C42 C4 C56 -37.2(8)
C41 C42 C4 C56 142.2(6)
C57 O5 C51 C52 105.6(10)
C57' O5 C51 C52 -69.3(11)
C57 O5 C51 C56 -76.5(10)
C57' O5 C51 C56 108.6(10)
O5 C51 C52 C53 -178.7(7)
C56 C51 C52 C53 3.4(11)
O5 C51 C52 C5 -1.1(11)
C56 C51 C52 C5 -179.0(7)
C51 C52 C53 C54 0.2(12)
C5 C52 C53 C54 -177.4(7)
C52 C53 C54 C55 -3.1(12)
C52 C53 C54 P5 176.6(6)
C53 C54 C55 C56 2.5(11)
P5 C54 C55 C56 -177.2(6)
C52 C51 C56 C55 -4.0(11)
O5 C51 C56 C55 178.2(6)
C52 C51 C56 C4 175.4(7)
O5 C51 C56 C4 -2.4(10)
C54 C55 C56 C51 1.0(11)
C54 C55 C56 C4 -178.5(7)
C42 C4 C56 C51 -59.5(9)
C42 C4 C56 C55 119.9(7)
C55 C54 P5 O51 8.5(9)
C53 C54 P5 O51 -171.1(7)
C55 C54 P5 O51' 159.0(7)
C53 C54 P5 O51' -20.6(8)
C55 C54 P5 O52' -74.1(8)
C53 C54 P5 O52' 106.2(7)
C55 C54 P5 O53 145.9(7)
C53 C54 P5 O53 -33.8(8)
C55 C54 P5 O52 -128.2(7)
C53 C54 P5 O52 52.1(8)
C55 C54 P5 O53' 32.3(8)
C53 C54 P5 O53' -147.4(7)
O51 P5 O52 C521 -81.3(13)
O51' P5 O52 C521 156.8(13)
O52' P5 O52 C521 -42.0(11)
O53 P5 O52 C521 161.9(12)
O53' P5 O52 C521 -96.8(13)
C54 P5 O52 C521 54.0(11)
P5 O52 C521 C522 136.2(13)
O51 P5 O53 C531 78.2(16)
O51' P5 O53 C531 -143(6)
O52' P5 O53 C531 171.9(14)
O52 P5 O53 C531 -165.1(15)
O53' P5 O53 C531 56.7(15)
C54 P5 O53 C531 -57.7(15)
P5 O53 C531 C532 -167.0(16)
O51 P5 O52' C52' 172.8(14)
O51' P5 O52' C52' 47.3(15)
O53 P5 O52' C52' 57.3(14)
O52 P5 O52' C52' 27.7(12)
O53' P5 O52' C52' 174.7(12)
C54 P5 O52' C52' -74.5(12)
P5 O52' C52' C52" -158.9(12)
O51 P5 O53' C53' -153(3)
O51' P5 O53' C53' -30.8(16)
O52' P5 O53' C53' -158.2(14)
O53 P5 O53' C53' -26.1(15)
O52 P5 O53' C53' -117.8(14)
C54 P5 O53' C53' 90.8(14)
P5 O53' C53' C53" -144.2(17)
C51 C52 C5 C66 -76.2(9)
C53 C52 C5 C66 101.4(8)
C67 O6 C61 C66 -65.1(17)
C67' O6 C61 C66 91.1(14)
C67 O6 C61 C62 114.6(14)
C67' O6 C61 C62 -89.3(15)
O6 C61 C62 C63 179.3(7)
C66 C61 C62 C63 -1.1(11)
O6 C61 C62 C6 -3.9(10)
C66 C61 C62 C6 175.7(6)
C61 C62 C63 C64 1.4(11)
C6 C62 C63 C64 -175.4(7)
C62 C63 C64 C65 -0.6(12)
C62 C63 C64 P6 178.4(6)
C63 C64 C65 C66 -0.5(13)
P6 C64 C65 C66 -179.5(6)
C64 C65 C66 C61 0.7(11)
C64 C65 C66 C5 -177.5(7)
O6 C61 C66 C65 179.7(7)
C62 C61 C66 C65 0.1(10)
O6 C61 C66 C5 -2.1(11)
C62 C61 C66 C5 178.3(6)
C52 C5 C66 C65 -43.8(9)
C52 C5 C66 C61 138.0(7)
C65 C64 P6 O61 -14.1(10)
C63 C64 P6 O61 166.9(8)
C65 C64 P6 O61' 19.3(9)
C63 C64 P6 O61' -159.7(8)
C65 C64 P6 O63' 146.2(9)
C63 C64 P6 O63' -32.9(11)
C65 C64 P6 O63 -145.1(8)
C63 C64 P6 O63 35.9(10)
C65 C64 P6 O62 111.5(10)
C63 C64 P6 O62 -67.6(10)
C65 C64 P6 O62' -100.3(10)
C63 C64 P6 O62' 80.7(10)
O61 P6 O62 C621 80(3)
O61' P6 O62 C621 63(3)
O63' P6 O62 C621 -157(4)
O63 P6 O62 C621 -160(3)
O62' P6 O62 C621 -177(3)
C64 P6 O62 C621 -46(3)
P6 O62 C621 C622 166(3)
O61 P6 O63 C631 -69(2)
O61' P6 O63 C631 -96(2)
O63' P6 O63 C631 169(2)
O62 P6 O63 C631 171(2)
O62' P6 O63 C631 -26(2)
C64 P6 O63 C631 62(2)
P6 O63 C631 C632 158(2)
O61 P6 O62' C62' 178(3)
O61' P6 O62' C62' 175(3)
O63' P6 O62' C62' 52(3)
O63 P6 O62' C62' 38(3)
O62 P6 O62' C62' 63(3)
C64 P6 O62' C62' -69(3)
P6 O62' C62' C62" 166(3)
O61 P6 O63' C63' 56(2)
O61' P6 O63' C63' 23(2)
O63 P6 O63' C63' 156(2)
O62 P6 O63' C63' -20.6(17)
O62' P6 O63' C63' 145.8(18)
C64 P6 O63' C63' -101.0(18)
P6 O63' C63' C63" -108(3)
C11 C16 C6 C62 141.2(7)
C15 C16 C6 C62 -36.6(10)
C63 C62 C6 C16 103.1(8)
C61 C62 C6 C16 -73.6(9)
